data_1571816
loop_
_publ_author_name
'Wang, Han'
'Xun, Shan-Shan'
'Yu, Chang-Bin'
'Zhou, Yong-Gui'

_publ_section_title
;
 Palladium-catalyzed asymmetric hydrogenation of lactones under base-free
 conditions.
;
_journal_issue 28
_journal_name_full 'Chemical science'
_journal_page_first 11038
_journal_page_last 11042
_journal_paper_doi 10.1039/d4sc01890g
_journal_volume 15
_journal_year 2024
_chemical_absolute_configuration ad
_chemical_formula_sum 'C16 H18 O4'
_chemical_formula_weight 274.30
_space_group_crystal_system orthorhombic
_space_group_IT_number 19
_space_group_name_Hall 'P 2ac 2ab'
_space_group_name_H-M_alt 'P 21 21 21'
_atom_sites_solution_hydrogens geom
_audit_creation_method SHELXL-2013
_audit_update_record
;
2023-03-09 deposited with the CCDC.	2024-06-11 downloaded from the CCDC.
;
_cell_angle_alpha 90
_cell_angle_beta 90
_cell_angle_gamma 90
_cell_formula_units_Z 4
_cell_length_a 7.0614(3)
_cell_length_b 10.6993(4)
_cell_length_c 18.6749(8)
_cell_measurement_reflns_used 4683
_cell_measurement_temperature 293(2)
_cell_measurement_theta_max 138.752
_cell_measurement_theta_min 9.527
_cell_volume 1410.93(10)
_computing_cell_refinement 'Bruker SAINT'
_computing_data_collection 'Bruker APEX2'
_computing_data_reduction 'Bruker SAINT'
_computing_molecular_graphics 'Bruker SHELXTL'
_computing_publication_material 'Bruker SHELXTL'
_computing_structure_refinement 'SHELXL-2013 (Sheldrick, 2013)'
_computing_structure_solution 'SHELXS-97 (Sheldrick 2008)'
_diffrn_ambient_temperature 293(2)
_diffrn_measured_fraction_theta_full 0.981
_diffrn_measured_fraction_theta_max 0.986
_diffrn_measurement_device_type 'Bruker APEX-II CCD'
_diffrn_measurement_method '\f and \w scans'
_diffrn_radiation_type CuK\a
_diffrn_radiation_wavelength 1.54178
_diffrn_reflns_av_R_equivalents 0.0598
_diffrn_reflns_av_unetI/netI 0.0519
_diffrn_reflns_Laue_measured_fraction_full 0.981
_diffrn_reflns_Laue_measured_fraction_max 0.986
_diffrn_reflns_limit_h_max 8
_diffrn_reflns_limit_h_min -8
_diffrn_reflns_limit_k_max 12
_diffrn_reflns_limit_k_min -12
_diffrn_reflns_limit_l_max 20
_diffrn_reflns_limit_l_min -22
_diffrn_reflns_number 9206
_diffrn_reflns_point_group_measured_fraction_full 0.981
_diffrn_reflns_point_group_measured_fraction_max 0.987
_diffrn_reflns_theta_full 67.679
_diffrn_reflns_theta_max 67.464
_diffrn_reflns_theta_min 4.763
_exptl_absorpt_coefficient_mu 0.756
_exptl_absorpt_correction_T_max 0.7533
_exptl_absorpt_correction_T_min 0.4628
_exptl_absorpt_correction_type multi-scan
_exptl_absorpt_process_details sadabs
_exptl_crystal_colour colorless
_exptl_crystal_density_diffrn 1.291
_exptl_crystal_description prismatic
_exptl_crystal_F_000 584
_exptl_crystal_size_max 0.180
_exptl_crystal_size_mid 0.140
_exptl_crystal_size_min 0.100
_refine_diff_density_max 0.158
_refine_diff_density_min -0.140
_refine_diff_density_rms 0.039
_refine_ls_abs_structure_details
; 
 Flack x determined using 865 quotients [(I+)-(I-)]/[(I+)+(I-)] 
 (Parsons and Flack (2004), Acta Cryst. A60, s61). 
;
_refine_ls_abs_structure_Flack 0.05(15)
_refine_ls_extinction_coef 0.029(5)
_refine_ls_extinction_expression Fc^*^=kFc[1+0.001xFc^2^\l^3^/sin(2\q)]^-1/4^
_refine_ls_extinction_method SHELXL
_refine_ls_goodness_of_fit_ref 1.073
_refine_ls_hydrogen_treatment constr
_refine_ls_matrix_type full
_refine_ls_number_parameters 185
_refine_ls_number_reflns 2510
_refine_ls_number_restraints 0
_refine_ls_restrained_S_all 1.073
_refine_ls_R_factor_all 0.0519
_refine_ls_R_factor_gt 0.0464
_refine_ls_shift/su_max 0.007
_refine_ls_shift/su_mean 0.001
_refine_ls_structure_factor_coef Fsqd
_refine_ls_weighting_details 'w=1/[\s^2^(Fo^2^)+(0.0706P)^2^+0.1041P] where P=(Fo^2^+2Fc^2^)/3'
_refine_ls_weighting_scheme calc
_refine_ls_wR_factor_gt 0.1241
_refine_ls_wR_factor_ref 0.1296
_reflns_Friedel_coverage 0.707
_reflns_Friedel_fraction_full 0.981
_reflns_Friedel_fraction_max 0.988
_reflns_number_gt 2256
_reflns_number_total 2510
_reflns_threshold_expression 'I > 2\s(I)'
_cod_data_source_file d4sc01890g2.cif
_cod_data_source_block cu_d8v23129_0m
_cod_depositor_comments 'Adding full bibliography for 1571816--1571817.cif.'
_cod_database_code 1571816
_shelx_space_group_comment
; 
The symmetry employed for this shelxl refinement is uniquely defined 
by the following loop, which should always be used as a source of 
symmetry information in preference to the above space-group names. 
They are only intended as comments. 
;
_shelx_estimated_absorpt_t_min 0.876
_shelx_estimated_absorpt_t_max 0.928
_shelxl_version_number 2013-4

loop_
_space_group_symop_operation_xyz
'x, y, z'
'-x+1/2, -y, z+1/2'
'-x, y+1/2, -z+1/2'
'x+1/2, -y+1/2, -z'

loop_
_atom_site_label
_atom_site_type_symbol
_atom_site_fract_x
_atom_site_fract_y
_atom_site_fract_z
_atom_site_U_iso_or_equiv
_atom_site_adp_type
_atom_site_occupancy
_atom_site_site_symmetry_order
_atom_site_calc_flag
_atom_site_refinement_flags_posn
_atom_site_refinement_flags_adp
_atom_site_refinement_flags_occupancy
_atom_site_disorder_assembly
_atom_site_disorder_group
O1 O 0.2692(3) 0.5973(2) 0.48723(13) 0.0669(6) Uani 1 1 d . . . . .
H1 H 0.1612 0.6128 0.4738 0.100 Uiso 1 1 calc R U . . .
O2 O 0.4423(3) 0.80462(19) 0.56632(12) 0.0636(6) Uani 1 1 d . . . . .
H2 H 0.4047 0.7672 0.5307 0.095 Uiso 1 1 calc R U . . .
O3 O 0.9266(3) 0.6724(2) 0.59758(15) 0.0787(8) Uani 1 1 d . . . . .
O4 O 0.7887(3) 0.7832(2) 0.68355(13) 0.0771(8) Uani 1 1 d . . . . .
C1 C 0.2704(4) 0.4864(3) 0.52367(15) 0.0518(7) Uani 1 1 d . . . . .
C2 C 0.1111(4) 0.4074(3) 0.52032(17) 0.0615(8) Uani 1 1 d . . . . .
H2A H 0.0044 0.4314 0.4945 0.074 Uiso 1 1 calc R U . . .
C3 C 0.1143(5) 0.2957(3) 0.55509(18) 0.0665(9) Uani 1 1 d . . . . .
H3 H 0.0093 0.2435 0.5525 0.080 Uiso 1 1 calc R U . . .
C4 C 0.2725(5) 0.2578(3) 0.59473(16) 0.0607(8) Uani 1 1 d . . . . .
C5 C 0.2820(8) 0.1397(3) 0.6290(2) 0.0861(13) Uani 1 1 d . . . . .
H5 H 0.1798 0.0853 0.6255 0.103 Uiso 1 1 calc R U . . .
C6 C 0.4382(10) 0.1044(4) 0.6670(2) 0.1035(17) Uani 1 1 d . . . . .
H6 H 0.4420 0.0264 0.6890 0.124 Uiso 1 1 calc R U . . .
C7 C 0.5899(8) 0.1845(4) 0.6726(2) 0.0965(14) Uani 1 1 d . . . . .
H7 H 0.6947 0.1603 0.6994 0.116 Uiso 1 1 calc R U . . .
C8 C 0.5907(6) 0.2993(3) 0.63967(19) 0.0707(9) Uani 1 1 d . . . . .
H8 H 0.6957 0.3511 0.6441 0.085 Uiso 1 1 calc R U . . .
C9 C 0.4329(4) 0.3390(2) 0.59920(15) 0.0521(7) Uani 1 1 d . . . . .
C10 C 0.4292(4) 0.4553(2) 0.56178(14) 0.0474(6) Uani 1 1 d . . . . .
C11 C 0.5982(4) 0.5421(3) 0.56259(16) 0.0517(6) Uani 1 1 d . . . . .
H11A H 0.5982 0.5913 0.5190 0.062 Uiso 1 1 calc R U . . .
H11B H 0.7132 0.4925 0.5631 0.062 Uiso 1 1 calc R U . . .
C12 C 0.5995(4) 0.6304(2) 0.62715(15) 0.0476(6) Uani 1 1 d . . . . .
H12 H 0.5843 0.5786 0.6701 0.057 Uiso 1 1 calc R U . . .
C13 C 0.4369(4) 0.7234(3) 0.62647(16) 0.0530(7) Uani 1 1 d . . . . .
H13A H 0.3180 0.6780 0.6263 0.064 Uiso 1 1 calc R U . . .
H13B H 0.4415 0.7730 0.6699 0.064 Uiso 1 1 calc R U . . .
C14 C 0.7904(4) 0.6959(3) 0.63341(16) 0.0532(7) Uani 1 1 d . . . . .
C15 C 0.9627(6) 0.8529(5) 0.6936(3) 0.1111(18) Uani 1 1 d . . . . .
H15A H 1.0669 0.7955 0.7016 0.133 Uiso 1 1 calc R U . . .
H15B H 0.9902 0.9013 0.6509 0.133 Uiso 1 1 calc R U . . .
C16 C 0.9433(7) 0.9351(4) 0.7540(2) 0.0909(13) Uani 1 1 d . . . . .
H16A H 0.8351 0.9881 0.7473 0.136 Uiso 1 1 calc R U . . .
H16B H 1.0551 0.9856 0.7584 0.136 Uiso 1 1 calc R U . . .
H16C H 0.9268 0.8865 0.7968 0.136 Uiso 1 1 calc R U . . .

loop_
_atom_site_aniso_label
_atom_site_aniso_U_11
_atom_site_aniso_U_22
_atom_site_aniso_U_33
_atom_site_aniso_U_23
_atom_site_aniso_U_13
_atom_site_aniso_U_12
O1 0.0715(13) 0.0588(12) 0.0705(13) 0.0107(11) -0.0133(11) -0.0043(10)
O2 0.0728(13) 0.0495(11) 0.0685(13) 0.0053(10) -0.0049(11) 0.0026(10)
O3 0.0489(11) 0.0840(16) 0.1032(18) -0.0261(14) 0.0111(12) -0.0090(11)
O4 0.0586(12) 0.0844(17) 0.0883(16) -0.0306(14) 0.0120(11) -0.0244(11)
C1 0.0565(14) 0.0487(14) 0.0502(15) -0.0028(12) 0.0009(12) -0.0035(11)
C2 0.0562(15) 0.0658(18) 0.0624(17) -0.0134(15) -0.0025(14) -0.0091(13)
C3 0.0725(19) 0.0636(19) 0.0633(18) -0.0199(16) 0.0088(16) -0.0261(15)
C4 0.087(2) 0.0444(15) 0.0510(15) -0.0097(13) 0.0148(15) -0.0148(14)
C5 0.145(4) 0.0512(18) 0.063(2) -0.0073(17) 0.024(2) -0.028(2)
C6 0.196(5) 0.0503(19) 0.065(2) 0.0073(18) 0.004(3) 0.005(3)
C7 0.153(4) 0.061(2) 0.075(3) 0.0008(19) -0.022(3) 0.023(3)
C8 0.092(2) 0.0509(16) 0.069(2) -0.0049(16) -0.0125(18) 0.0096(16)
C9 0.0692(16) 0.0405(13) 0.0467(14) -0.0071(11) 0.0041(13) 0.0004(12)
C10 0.0510(13) 0.0418(13) 0.0495(14) -0.0054(11) 0.0045(11) -0.0039(11)
C11 0.0486(13) 0.0494(14) 0.0572(15) -0.0041(12) 0.0062(12) -0.0041(11)
C12 0.0450(13) 0.0454(13) 0.0523(14) 0.0011(12) 0.0017(11) -0.0065(10)
C13 0.0531(14) 0.0489(14) 0.0570(15) -0.0035(13) 0.0044(12) -0.0019(11)
C14 0.0511(14) 0.0514(15) 0.0572(16) 0.0003(14) -0.0014(13) -0.0062(12)
C15 0.076(3) 0.122(4) 0.135(4) -0.059(3) 0.017(2) -0.049(3)
C16 0.100(3) 0.083(2) 0.089(3) -0.006(2) -0.013(2) -0.030(2)

loop_
_atom_type_symbol
_atom_type_description
_atom_type_scat_dispersion_real
_atom_type_scat_dispersion_imag
_atom_type_scat_source
C C 0.0181 0.0091 'International Tables Vol C Tables 4.2.6.8 and 6.1.1.4'
H H 0.0000 0.0000 'International Tables Vol C Tables 4.2.6.8 and 6.1.1.4'
O O 0.0492 0.0322 'International Tables Vol C Tables 4.2.6.8 and 6.1.1.4'

loop_
_geom_angle_atom_site_label_1
_geom_angle_atom_site_label_2
_geom_angle_atom_site_label_3
_geom_angle
_geom_angle_site_symmetry_1
_geom_angle_site_symmetry_3
_geom_angle_publ_flag
C1 O1 H1 109.5 . . ?
C13 O2 H2 109.5 . . ?
C14 O4 C15 116.6(3) . . ?
O1 C1 C10 118.3(3) . . ?
O1 C1 C2 119.6(3) . . ?
C10 C1 C2 122.1(3) . . ?
C3 C2 C1 119.5(3) . . ?
C3 C2 H2A 120.2 . . ?
C1 C2 H2A 120.2 . . ?
C2 C3 C4 121.4(3) . . ?
C2 C3 H3 119.3 . . ?
C4 C3 H3 119.3 . . ?
C3 C4 C5 122.3(3) . . ?
C3 C4 C9 119.1(3) . . ?
C5 C4 C9 118.5(3) . . ?
C6 C5 C4 121.3(4) . . ?
C6 C5 H5 119.3 . . ?
C4 C5 H5 119.3 . . ?
C5 C6 C7 119.7(4) . . ?
C5 C6 H6 120.1 . . ?
C7 C6 H6 120.1 . . ?
C8 C7 C6 121.7(4) . . ?
C8 C7 H7 119.1 . . ?
C6 C7 H7 119.1 . . ?
C7 C8 C9 120.4(4) . . ?
C7 C8 H8 119.8 . . ?
C9 C8 H8 119.8 . . ?
C8 C9 C10 122.6(3) . . ?
C8 C9 C4 118.2(3) . . ?
C10 C9 C4 119.1(3) . . ?
C1 C10 C9 118.8(2) . . ?
C1 C10 C11 120.2(3) . . ?
C9 C10 C11 121.0(2) . . ?
C10 C11 C12 113.0(2) . . ?
C10 C11 H11A 109.0 . . ?
C12 C11 H11A 109.0 . . ?
C10 C11 H11B 109.0 . . ?
C12 C11 H11B 109.0 . . ?
H11A C11 H11B 107.8 . . ?
C13 C12 C14 111.6(2) . . ?
C13 C12 C11 113.1(2) . . ?
C14 C12 C11 110.5(2) . . ?
C13 C12 H12 107.1 . . ?
C14 C12 H12 107.1 . . ?
C11 C12 H12 107.1 . . ?
O2 C13 C12 112.8(2) . . ?
O2 C13 H13A 109.0 . . ?
C12 C13 H13A 109.0 . . ?
O2 C13 H13B 109.0 . . ?
C12 C13 H13B 109.0 . . ?
H13A C13 H13B 107.8 . . ?
O3 C14 O4 123.4(3) . . ?
O3 C14 C12 124.8(3) . . ?
O4 C14 C12 111.8(2) . . ?
C16 C15 O4 109.6(4) . . ?
C16 C15 H15A 109.7 . . ?
O4 C15 H15A 109.7 . . ?
C16 C15 H15B 109.7 . . ?
O4 C15 H15B 109.7 . . ?
H15A C15 H15B 108.2 . . ?
C15 C16 H16A 109.5 . . ?
C15 C16 H16B 109.5 . . ?
H16A C16 H16B 109.5 . . ?
C15 C16 H16C 109.5 . . ?
H16A C16 H16C 109.5 . . ?
H16B C16 H16C 109.5 . . ?

loop_
_geom_bond_atom_site_label_1
_geom_bond_atom_site_label_2
_geom_bond_distance
_geom_bond_site_symmetry_2
_geom_bond_publ_flag
O1 C1 1.367(3) . ?
O1 H1 0.8200 . ?
O2 C13 1.421(3) . ?
O2 H2 0.8200 . ?
O3 C14 1.198(4) . ?
O4 C14 1.323(4) . ?
O4 C15 1.449(4) . ?
C1 C10 1.369(4) . ?
C1 C2 1.409(4) . ?
C2 C3 1.360(5) . ?
C2 H2A 0.9300 . ?
C3 C4 1.400(5) . ?
C3 H3 0.9300 . ?
C4 C5 1.417(5) . ?
C4 C9 1.430(4) . ?
C5 C6 1.365(7) . ?
C5 H5 0.9300 . ?
C6 C7 1.376(7) . ?
C6 H6 0.9300 . ?
C7 C8 1.373(5) . ?
C7 H7 0.9300 . ?
C8 C9 1.412(5) . ?
C8 H8 0.9300 . ?
C9 C10 1.428(4) . ?
C10 C11 1.512(3) . ?
C11 C12 1.532(4) . ?
C11 H11A 0.9700 . ?
C11 H11B 0.9700 . ?
C12 C13 1.520(4) . ?
C12 C14 1.523(4) . ?
C12 H12 0.9800 . ?
C13 H13A 0.9700 . ?
C13 H13B 0.9700 . ?
C15 C16 1.438(6) . ?
C15 H15A 0.9700 . ?
C15 H15B 0.9700 . ?
C16 H16A 0.9600 . ?
C16 H16B 0.9600 . ?
C16 H16C 0.9600 . ?

loop_
_geom_hbond_atom_site_label_D
_geom_hbond_atom_site_label_H
_geom_hbond_atom_site_label_A
_geom_hbond_distance_DH
_geom_hbond_distance_HA
_geom_hbond_distance_DA
_geom_hbond_angle_DHA
_geom_hbond_site_symmetry_A
O2 H2 O3 0.82 2.49 3.073(4) 129.3 4_466
O2 H2 O1 0.82 2.21 2.932(3) 147.2 .
O1 H1 O2 0.82 1.93 2.726(3) 162.9 4_466

loop_
_geom_torsion_atom_site_label_1
_geom_torsion_atom_site_label_2
_geom_torsion_atom_site_label_3
_geom_torsion_atom_site_label_4
_geom_torsion
_geom_torsion_site_symmetry_1
_geom_torsion_site_symmetry_2
_geom_torsion_site_symmetry_3
_geom_torsion_site_symmetry_4
_geom_torsion_publ_flag
O1 C1 C2 C3 178.3(3) . . . . ?
C10 C1 C2 C3 -0.8(4) . . . . ?
C1 C2 C3 C4 0.5(4) . . . . ?
C2 C3 C4 C5 -177.4(3) . . . . ?
C2 C3 C4 C9 0.7(4) . . . . ?
C3 C4 C5 C6 179.6(3) . . . . ?
C9 C4 C5 C6 1.5(5) . . . . ?
C4 C5 C6 C7 0.1(6) . . . . ?
C5 C6 C7 C8 -1.2(7) . . . . ?
C6 C7 C8 C9 0.6(6) . . . . ?
C7 C8 C9 C10 -177.7(3) . . . . ?
C7 C8 C9 C4 1.1(5) . . . . ?
C3 C4 C9 C8 179.7(3) . . . . ?
C5 C4 C9 C8 -2.1(4) . . . . ?
C3 C4 C9 C10 -1.4(4) . . . . ?
C5 C4 C9 C10 176.7(3) . . . . ?
O1 C1 C10 C9 -179.1(2) . . . . ?
C2 C1 C10 C9 0.0(4) . . . . ?
O1 C1 C10 C11 -0.4(4) . . . . ?
C2 C1 C10 C11 178.8(3) . . . . ?
C8 C9 C10 C1 179.9(3) . . . . ?
C4 C9 C10 C1 1.1(4) . . . . ?
C8 C9 C10 C11 1.1(4) . . . . ?
C4 C9 C10 C11 -177.7(3) . . . . ?
C1 C10 C11 C12 94.9(3) . . . . ?
C9 C10 C11 C12 -86.4(3) . . . . ?
C10 C11 C12 C13 -65.7(3) . . . . ?
C10 C11 C12 C14 168.4(2) . . . . ?
C14 C12 C13 O2 63.2(3) . . . . ?
C11 C12 C13 O2 -62.1(3) . . . . ?
C15 O4 C14 O3 0.6(5) . . . . ?
C15 O4 C14 C12 -179.2(4) . . . . ?
C13 C12 C14 O3 -133.9(3) . . . . ?
C11 C12 C14 O3 -7.1(4) . . . . ?
C13 C12 C14 O4 46.0(3) . . . . ?
C11 C12 C14 O4 172.7(2) . . . . ?
C14 O4 C15 C16 -174.5(4) . . . . ?
